data_8105643
loop_
_publ_author_name
'Zuo, Zhenyu'
'Yan, Hao'
'Song, Xiao'
'Song, XiaoMei'
'Guo, Dongyan'

_publ_section_title
;
 The crystal structure of
 N,N&#x2032;-(6-(thiophen-2-yl)-1,3,5-triazine-2,4-diyl)bis(2-methylpropane-2-sulfonamide)
 -- ethyl acetate(2/1), C34H54N10O6S6
;
_journal_issue 2
_journal_name_full 'Zeitschrift f\"ur Kristallographie - New Crystal Structures'
_journal_page_first 351
_journal_page_last 353
_journal_paper_doi 10.1515/ncrs-2018-0414
_journal_volume 234
_journal_year 2019
_chemical_formula_sum 'C17 H27 N5 O3 S3'
_chemical_formula_weight 445.61
_space_group_crystal_system monoclinic
_space_group_IT_number 4
_space_group_name_Hall 'P 2yb'
_space_group_name_H-M_alt 'P 1 21 1'
_atom_sites_solution_hydrogens geom
_audit_creation_method SHELXL-2014/7
_cell_angle_alpha 90
_cell_angle_beta 94.661(2)
_cell_angle_gamma 90
_cell_formula_units_Z 4
_cell_length_a 11.8434(5)
_cell_length_b 11.2298(6)
_cell_length_c 17.0706(8)
_cell_measurement_reflns_used 9980
_cell_measurement_temperature 150(2)
_cell_measurement_theta_max 2.60
_cell_measurement_theta_min 63.76
_cell_volume 2262.86(19)
_computing_structure_refinement 'SHELXL-2014/7 (Sheldrick, 2014)'
_diffrn_ambient_temperature 150(2)
_diffrn_measured_fraction_theta_full 0.972
_diffrn_measured_fraction_theta_max 0.972
_diffrn_measurement_device_type 'CCD area detector'
_diffrn_measurement_method 'phi and omega scans'
_diffrn_radiation_type CuK\a
_diffrn_radiation_wavelength 1.54184
_diffrn_reflns_av_R_equivalents 0.0271
_diffrn_reflns_av_unetI/netI 0.0395
_diffrn_reflns_Laue_measured_fraction_full 0.972
_diffrn_reflns_Laue_measured_fraction_max 0.972
_diffrn_reflns_limit_h_max 13
_diffrn_reflns_limit_h_min -13
_diffrn_reflns_limit_k_max 13
_diffrn_reflns_limit_k_min -13
_diffrn_reflns_limit_l_max 19
_diffrn_reflns_limit_l_min -19
_diffrn_reflns_number 17958
_diffrn_reflns_point_group_measured_fraction_full 0.978
_diffrn_reflns_point_group_measured_fraction_max 0.978
_diffrn_reflns_theta_full 63.769
_diffrn_reflns_theta_max 63.769
_diffrn_reflns_theta_min 2.597
_exptl_absorpt_coefficient_mu 3.223
_exptl_absorpt_correction_type multi-scan
_exptl_absorpt_process_details 'SADABS (Sheldrick,1996)'
_exptl_crystal_colour colorless
_exptl_crystal_density_diffrn 1.308
_exptl_crystal_description stripe
_exptl_crystal_F_000 944
_exptl_crystal_size_max 0.130
_exptl_crystal_size_mid 0.050
_exptl_crystal_size_min 0.040
_exptl_transmission_factor_max 0.879
_exptl_transmission_factor_min 0.824
_refine_diff_density_max 0.365
_refine_diff_density_min -0.386
_refine_diff_density_rms 0.051
_refine_ls_abs_structure_details
;
 Refined as an inversion twin.
;
_refine_ls_abs_structure_Flack 0.024(14)
_refine_ls_extinction_coef .
_refine_ls_extinction_method none
_refine_ls_goodness_of_fit_ref 1.066
_refine_ls_hydrogen_treatment constr
_refine_ls_matrix_type full
_refine_ls_number_parameters 539
_refine_ls_number_reflns 6789
_refine_ls_number_restraints 89
_refine_ls_restrained_S_all 1.075
_refine_ls_R_factor_all 0.0294
_refine_ls_R_factor_gt 0.0287
_refine_ls_shift/su_max 0.001
_refine_ls_shift/su_mean 0.000
_refine_ls_structure_factor_coef Fsqd
_refine_ls_weighting_details 'w=1/[\s^2^(Fo^2^)+(0.0499P)^2^+0.2592P] where P=(Fo^2^+2Fc^2^)/3'
_refine_ls_weighting_scheme calc
_refine_ls_wR_factor_gt 0.0802
_refine_ls_wR_factor_ref 0.0809
_reflns_Friedel_coverage 0.904
_reflns_Friedel_fraction_full 0.985
_reflns_Friedel_fraction_max 0.985
_reflns_number_gt 6602
_reflns_number_total 6789
_reflns_threshold_expression 'I > 2\s(I)'
_cod_data_source_file suppl_ncrs-2018-0414_suppl.cif
_cod_data_source_block 1
_cod_original_sg_symbol_H-M 'P 21'
_cod_database_code 8105643
_shelx_shelxl_version_number 2014/7
_shelx_space_group_comment
;
The symmetry employed for this shelxl refinement is uniquely defined
by the following loop, which should always be used as a source of
symmetry information in preference to the above space-group names.
They are only intended as comments.
;
_shelx_estimated_absorpt_t_min 0.679
_shelx_estimated_absorpt_t_max 0.882

loop_
_space_group_symop_operation_xyz
'x, y, z'
'-x, y+1/2, -z'

loop_
_atom_site_label
_atom_site_type_symbol
_atom_site_fract_x
_atom_site_fract_y
_atom_site_fract_z
_atom_site_U_iso_or_equiv
_atom_site_adp_type
_atom_site_occupancy
_atom_site_site_symmetry_order
_atom_site_calc_flag
_atom_site_refinement_flags_posn
_atom_site_refinement_flags_adp
_atom_site_refinement_flags_occupancy
_atom_site_disorder_assembly
_atom_site_disorder_group
S1 S -0.09513(6) -1.44643(7) -0.36826(4) 0.02623(18) Uani 1 1 d . . . . .
S2 S -0.09269(7) -1.04271(9) -0.44628(5) 0.0376(2) Uani 1 1 d . . . . .
S3 S -0.59102(6) -1.05917(7) -0.27347(4) 0.02476(17) Uani 1 1 d . . . . .
O1 O -0.1052(2) -1.5389(2) -0.42997(13) 0.0337(5) Uani 1 1 d . . . . .
O2 O -0.61088(19) -1.0627(2) -0.18856(13) 0.0319(5) Uani 1 1 d . . . . .
N1 N -0.2257(2) -1.4272(3) -0.33706(17) 0.0294(6) Uani 1 1 d . . . . .
H1 H -0.2613 -1.4884 -0.3182 0.035 Uiso 1 1 calc R U . . .
N2 N -0.2199(2) -1.2266(3) -0.36863(15) 0.0265(6) Uani 1 1 d . . . . .
N3 N -0.3769(2) -1.1035(3) -0.34428(16) 0.0257(6) Uani 1 1 d . . . . .
N4 N -0.5319(2) -1.1924(3) -0.29274(17) 0.0276(6) Uani 1 1 d . . . . .
H4 H -0.5710 -1.2578 -0.2862 0.033 Uiso 1 1 calc R U . . .
N5 N -0.3813(2) -1.3116(3) -0.31532(15) 0.0243(6) Uani 1 1 d . . . . .
C1 C 0.0955(3) -1.5356(4) -0.3028(3) 0.0453(10) Uani 1 1 d . . . . .
H1A H 0.0941 -1.5903 -0.3476 0.068 Uiso 1 1 calc R U . . .
H1B H 0.1419 -1.5698 -0.2582 0.068 Uiso 1 1 calc R U . . .
H1C H 0.1279 -1.4592 -0.3173 0.068 Uiso 1 1 calc R U . . .
C36 C -0.2725(2) -1.1229(3) -0.36833(17) 0.0240(6) Uani 1 1 d . . . . .
C2 C -0.0251(3) -1.5162(3) -0.2798(2) 0.0320(8) Uani 1 1 d . . . . .
C3 C -0.0282(4) -1.4259(5) -0.2133(2) 0.0507(11) Uani 1 1 d . . . . .
H3A H -0.0104 -1.3466 -0.2327 0.076 Uiso 1 1 calc R U . . .
H3B H 0.0278 -1.4481 -0.1703 0.076 Uiso 1 1 calc R U . . .
H3C H -0.1039 -1.4252 -0.1941 0.076 Uiso 1 1 calc R U . . .
C4 C -0.0782(3) -1.6351(4) -0.2619(2) 0.0371(8) Uani 1 1 d . . . . .
H4A H -0.1573 -1.6228 -0.2508 0.056 Uiso 1 1 calc R U . . .
H4B H -0.0364 -1.6711 -0.2159 0.056 Uiso 1 1 calc R U . . .
H4C H -0.0753 -1.6882 -0.3072 0.056 Uiso 1 1 calc R U . . .
C5 C -0.2768(3) -1.3183(3) -0.34064(19) 0.0255(7) Uani 1 1 d . . . . .
C7 C -0.4252(2) -1.2020(3) -0.31812(17) 0.0236(7) Uani 1 1 d . . . . .
C8 C -0.2132(3) -1.0207(3) -0.39833(19) 0.0259(7) Uani 1 1 d . . . . .
C9 C -0.2482(3) -0.8959(3) -0.39191(19) 0.0269(7) Uani 1 1 d . . . . .
H9 H -0.3114 -0.8659 -0.3673 0.032 Uiso 1 1 calc R U . . .
C10 C -0.1638(3) -0.8276(4) -0.4320(2) 0.0382(8) Uani 1 1 d . . . . .
H10A H -0.1668 -0.7433 -0.4367 0.046 Uiso 1 1 calc R U . . .
C11 C -0.0803(3) -0.8949(4) -0.4621(2) 0.0382(8) Uani 1 1 d . . . . .
H11 H -0.0211 -0.8613 -0.4893 0.046 Uiso 1 1 calc R U . . .
C12 C -0.7077(4) -1.0887(5) -0.4143(2) 0.0581(13) Uani 1 1 d . . . . .
H12A H -0.6710 -1.1649 -0.4242 0.087 Uiso 1 1 calc R U . . .
H12B H -0.6580 -1.0232 -0.4275 0.087 Uiso 1 1 calc R U . . .
H12C H -0.7795 -1.0833 -0.4469 0.087 Uiso 1 1 calc R U . . .
C13 C -0.7302(3) -1.0807(3) -0.32801(19) 0.0297(7) Uani 1 1 d . . . . .
C14 C -0.7906(3) -1.1882(4) -0.2998(3) 0.0438(9) Uani 1 1 d . . . . .
H14A H -0.7981 -1.1812 -0.2433 0.066 Uiso 1 1 calc R U . . .
H14B H -0.7471 -1.2600 -0.3101 0.066 Uiso 1 1 calc R U . . .
H14C H -0.8660 -1.1937 -0.3278 0.066 Uiso 1 1 calc R U . . .
C15 C -0.7941(3) -0.9660(4) -0.3109(3) 0.0489(10) Uani 1 1 d . . . . .
H15A H -0.8694 -0.9676 -0.3393 0.073 Uiso 1 1 calc R U . . .
H15B H -0.7517 -0.8971 -0.3281 0.073 Uiso 1 1 calc R U . . .
H15C H -0.8019 -0.9601 -0.2543 0.073 Uiso 1 1 calc R U . . .
S4 S -0.48283(6) -0.64982(7) -0.30672(4) 0.02339(17) Uani 1 1 d . . . . .
S5 S -0.76661(6) -0.23224(8) -0.02997(5) 0.02979(19) Uani 1 1 d . . . . .
S6B S -0.7619(4) -0.8060(4) -0.1217(3) 0.0329(10) Uani 0.417(6) 1 d . U P A 1
S6A S -0.8900(3) -0.6345(3) -0.04373(16) 0.0299(7) Uani 0.583(6) 1 d . U P A 2
O3 O -0.35966(17) -0.6373(2) -0.31603(13) 0.0300(5) Uani 1 1 d . . . . .
O4 O -0.8434(2) -0.1386(3) -0.06375(16) 0.0438(6) Uani 1 1 d . . . . .
N6 N -0.5204(2) -0.5172(3) -0.27089(16) 0.0284(6) Uani 1 1 d . . . . .
H6 H -0.4926 -0.4530 -0.2918 0.034 Uiso 1 1 calc R U . . .
N7 N -0.6018(2) -0.3882(3) -0.18881(15) 0.0238(5) Uani 1 1 d . . . . .
N8 N -0.6758(2) -0.2640(3) -0.09939(15) 0.0289(6) Uani 1 1 d . . . . .
H8 H -0.6329 -0.2069 -0.1162 0.035 Uiso 1 1 calc R U . . .
N9 N -0.7260(2) -0.4629(3) -0.09735(15) 0.0258(6) Uani 1 1 d . . . . .
N10 N -0.6434(2) -0.5971(3) -0.18516(15) 0.0245(6) Uani 1 1 d . . . . .
C16 C -0.5190(3) -0.7508(4) -0.4478(2) 0.0404(9) Uani 1 1 d . . . . .
H16A H -0.5350 -0.8203 -0.4158 0.061 Uiso 1 1 calc R U . . .
H16B H -0.4377 -0.7476 -0.4549 0.061 Uiso 1 1 calc R U . . .
H16C H -0.5618 -0.7570 -0.4993 0.061 Uiso 1 1 calc R U . . .
C17 C -0.5539(3) -0.6381(3) -0.40671(18) 0.0276(7) Uani 1 1 d . . . . .
C18 C -0.5149(3) -0.5273(3) -0.4475(2) 0.0338(8) Uani 1 1 d . . . . .
H18A H -0.5444 -0.5284 -0.5028 0.051 Uiso 1 1 calc R U . . .
H18B H -0.4319 -0.5254 -0.4442 0.051 Uiso 1 1 calc R U . . .
H18C H -0.5430 -0.4565 -0.4218 0.051 Uiso 1 1 calc R U . . .
C19 C -0.6796(3) -0.6360(4) -0.3966(2) 0.0419(9) Uani 1 1 d . . . . .
H19A H -0.6998 -0.5597 -0.3736 0.063 Uiso 1 1 calc R U . . .
H19B H -0.6985 -0.7011 -0.3618 0.063 Uiso 1 1 calc R U . . .
H19C H -0.7219 -0.6459 -0.4480 0.063 Uiso 1 1 calc R U . . .
C20 C -0.5907(3) -0.5012(3) -0.21180(18) 0.0236(6) Uani 1 1 d . . . . .
C21 C -0.6680(3) -0.3749(3) -0.12933(18) 0.0244(6) Uani 1 1 d . . . . .
C23 C -0.5845(4) -0.2591(4) 0.0738(2) 0.0463(10) Uani 1 1 d . . . . .
H23A H -0.6290 -0.3243 0.0939 0.069 Uiso 1 1 calc R U . . .
H23B H -0.5328 -0.2274 0.1165 0.069 Uiso 1 1 calc R U . . .
H23C H -0.5407 -0.2889 0.0317 0.069 Uiso 1 1 calc R U . . .
C24 C -0.6636(3) -0.1613(4) 0.04210(19) 0.0354(8) Uani 1 1 d . . . . .
C25 C -0.6014(3) -0.0582(4) 0.0067(2) 0.0394(8) Uani 1 1 d . . . . .
H25A H -0.5486 -0.0894 -0.0296 0.059 Uiso 1 1 calc R U . . .
H25B H -0.5591 -0.0134 0.0488 0.059 Uiso 1 1 calc R U . . .
H25C H -0.6563 -0.0054 -0.0218 0.059 Uiso 1 1 calc R U . . .
C26 C -0.7379(4) -0.1168(5) 0.1052(2) 0.0559(12) Uani 1 1 d . . . . .
H26A H -0.7883 -0.0539 0.0833 0.084 Uiso 1 1 calc R U . . .
H26B H -0.6897 -0.0851 0.1498 0.084 Uiso 1 1 calc R U . . .
H26C H -0.7832 -0.1830 0.1231 0.084 Uiso 1 1 calc R U . . .
C27 C -0.9234(3) -0.7734(4) -0.0364(3) 0.0473(10) Uani 1 1 d . U . . .
H27A H -0.9838 -0.7981 -0.0068 0.057 Uiso 0.583(6) 1 calc R U P A 2
H27 H -0.9875 -0.7900 -0.0082 0.057 Uiso 0.417(6) 1 calc R U P A 1
C28 C -0.8621(4) -0.8522(4) -0.0738(3) 0.0481(10) Uani 1 1 d . U . . .
H28 H -0.8786 -0.9349 -0.0716 0.058 Uiso 0.417(6) 1 calc R U P A 1
H28A H -0.8705 -0.9363 -0.0745 0.058 Uiso 0.583(6) 1 calc R U P A 2
C29B C -0.8705(16) -0.6535(17) -0.0478(12) 0.040(6) Uani 0.417(6) 1 d . U P A 1
H29B H -0.8929 -0.5812 -0.0248 0.048 Uiso 0.417(6) 1 calc R U P A 1
C29A C -0.7815(11) -0.7838(14) -0.1124(9) 0.046(4) Uani 0.583(6) 1 d . U P A 2
H29A H -0.7310 -0.8200 -0.1458 0.055 Uiso 0.583(6) 1 calc R U P A 2
C34 C -0.7123(2) -0.5695(3) -0.12818(17) 0.0235(6) Uani 1 1 d . . . . .
C35 C -0.7806(3) -0.6656(3) -0.09926(19) 0.0271(7) Uani 1 1 d . U . . .
O5 O -0.2122(2) -0.1237(3) -0.16304(16) 0.0453(7) Uani 1 1 d . . . . .
O6 O -0.1972(4) 0.0745(4) -0.1535(3) 0.0902(14) Uani 1 1 d . . . . .
C37 C -0.3462(4) -0.2460(5) -0.1054(3) 0.0557(12) Uani 1 1 d . . . . .
H37A H -0.3566 -0.2913 -0.1545 0.084 Uiso 1 1 calc R U . . .
H37B H -0.4167 -0.2468 -0.0791 0.084 Uiso 1 1 calc R U . . .
H37C H -0.2853 -0.2821 -0.0709 0.084 Uiso 1 1 calc R U . . .
C31 C -0.3151(3) -0.1191(5) -0.1233(2) 0.0471(10) Uani 1 1 d . . . . .
H31A H -0.3764 -0.0810 -0.1574 0.057 Uiso 1 1 calc R U . . .
H31B H -0.3029 -0.0725 -0.0741 0.057 Uiso 1 1 calc R U . . .
C32 C -0.1605(4) -0.0196(4) -0.1728(2) 0.0460(10) Uani 1 1 d . U . . .
C33 C -0.0528(3) -0.0354(5) -0.2107(3) 0.0536(11) Uani 1 1 d . . . . .
H33A H 0.0061 -0.0645 -0.1717 0.080 Uiso 1 1 calc R U . . .
H33B H -0.0294 0.0411 -0.2317 0.080 Uiso 1 1 calc R U . . .
H33C H -0.0643 -0.0932 -0.2536 0.080 Uiso 1 1 calc R U . . .

loop_
_atom_site_aniso_label
_atom_site_aniso_U_11
_atom_site_aniso_U_22
_atom_site_aniso_U_33
_atom_site_aniso_U_23
_atom_site_aniso_U_13
_atom_site_aniso_U_12
S1 0.0177(3) 0.0318(4) 0.0299(4) 0.0035(3) 0.0063(3) 0.0024(3)
S2 0.0295(4) 0.0443(5) 0.0397(5) 0.0013(4) 0.0064(4) -0.0061(4)
S3 0.0188(3) 0.0281(4) 0.0277(4) 0.0015(3) 0.0039(3) 0.0009(3)
O1 0.0319(12) 0.0421(15) 0.0272(11) -0.0005(11) 0.0041(10) 0.0062(11)
O2 0.0336(12) 0.0355(13) 0.0265(11) -0.0050(10) 0.0031(9) 0.0022(11)
N1 0.0191(13) 0.0286(15) 0.0418(15) 0.0060(12) 0.0110(12) 0.0023(11)
N2 0.0188(12) 0.0318(15) 0.0292(13) 0.0031(12) 0.0040(11) -0.0004(12)
N3 0.0178(12) 0.0328(15) 0.0268(13) 0.0035(11) 0.0030(10) 0.0017(11)
N4 0.0173(12) 0.0286(15) 0.0382(15) 0.0015(12) 0.0097(12) 0.0001(10)
N5 0.0169(12) 0.0311(15) 0.0254(13) 0.0023(11) 0.0037(10) 0.0004(11)
C1 0.0224(17) 0.061(3) 0.052(2) 0.007(2) 0.0003(16) 0.0035(17)
C36 0.0180(14) 0.0313(18) 0.0223(14) 0.0012(13) -0.0006(12) 0.0000(13)
C2 0.0214(16) 0.045(2) 0.0294(17) -0.0009(15) 0.0005(14) 0.0025(14)
C3 0.050(2) 0.063(3) 0.038(2) -0.012(2) -0.0050(18) 0.003(2)
C4 0.0319(17) 0.048(2) 0.0311(16) 0.0105(16) 0.0023(14) 0.0041(16)
C5 0.0187(15) 0.0331(17) 0.0245(15) -0.0001(13) 0.0003(12) 0.0004(13)
C7 0.0191(14) 0.0302(17) 0.0214(15) -0.0003(13) 0.0012(12) 0.0015(12)
C8 0.0198(15) 0.0334(18) 0.0239(15) 0.0034(13) -0.0006(12) -0.0008(12)
C9 0.0251(15) 0.0264(17) 0.0272(15) 0.0143(13) -0.0108(13) -0.0139(13)
C10 0.041(2) 0.0345(19) 0.039(2) 0.0063(16) 0.0033(16) -0.0071(16)
C11 0.0361(18) 0.043(2) 0.0366(18) 0.0012(16) 0.0075(16) -0.0130(16)
C12 0.046(2) 0.100(4) 0.0275(19) 0.000(2) -0.0028(17) 0.005(2)
C13 0.0203(15) 0.042(2) 0.0268(16) -0.0011(14) -0.0001(13) 0.0037(14)
C14 0.0269(17) 0.046(2) 0.057(2) 0.0036(18) -0.0056(17) -0.0046(15)
C15 0.0287(18) 0.045(2) 0.072(3) 0.000(2) -0.0027(19) 0.0092(17)
S4 0.0211(3) 0.0265(4) 0.0229(3) -0.0007(3) 0.0040(3) 0.0021(3)
S5 0.0258(4) 0.0358(4) 0.0286(4) -0.0087(3) 0.0071(3) -0.0006(3)
S6B 0.0363(15) 0.0284(13) 0.0343(13) -0.0019(9) 0.0039(10) -0.0013(10)
S6A 0.0261(9) 0.0341(11) 0.0301(9) 0.0037(7) 0.0074(7) 0.0004(8)
O3 0.0184(10) 0.0334(13) 0.0379(12) -0.0033(11) 0.0011(9) 0.0023(9)
O4 0.0336(13) 0.0480(16) 0.0487(15) -0.0130(14) -0.0037(11) 0.0101(12)
N6 0.0325(15) 0.0265(14) 0.0281(13) -0.0012(11) 0.0142(12) -0.0008(12)
N7 0.0230(13) 0.0287(14) 0.0199(12) -0.0015(11) 0.0046(10) 0.0012(11)
N8 0.0334(14) 0.0289(15) 0.0258(13) -0.0030(11) 0.0115(12) -0.0028(11)
N9 0.0240(12) 0.0309(15) 0.0227(12) -0.0002(11) 0.0034(11) -0.0016(11)
N10 0.0231(13) 0.0296(14) 0.0208(12) 0.0012(10) 0.0020(10) 0.0004(11)
C16 0.044(2) 0.044(2) 0.0323(17) -0.0086(17) -0.0003(16) 0.0033(17)
C17 0.0233(15) 0.0345(18) 0.0248(15) -0.0006(14) 0.0005(12) 0.0015(14)
C18 0.0372(18) 0.038(2) 0.0260(16) 0.0033(14) 0.0028(14) -0.0005(15)
C19 0.0238(16) 0.055(2) 0.046(2) 0.0074(19) -0.0026(15) -0.0010(17)
C20 0.0212(15) 0.0309(17) 0.0184(14) -0.0004(12) -0.0001(12) 0.0021(12)
C21 0.0211(14) 0.0321(17) 0.0199(14) -0.0016(13) 0.0006(12) 0.0010(13)
C23 0.044(2) 0.057(3) 0.038(2) 0.0059(19) -0.0019(17) -0.0035(19)
C24 0.0372(18) 0.045(2) 0.0236(15) -0.0082(16) 0.0032(14) -0.0030(16)
C25 0.0404(18) 0.043(2) 0.0346(18) -0.0085(17) -0.0007(15) -0.0063(17)
C26 0.056(3) 0.076(3) 0.037(2) -0.024(2) 0.0146(19) -0.007(2)
C27 0.0293(18) 0.066(3) 0.048(2) 0.018(2) 0.0074(17) -0.0051(18)
C28 0.048(2) 0.038(2) 0.056(2) 0.0099(18) -0.0081(19) -0.0166(18)
C29B 0.040(6) 0.040(6) 0.040(6) 0.0001(14) 0.0031(15) 0.0005(14)
C29A 0.033(5) 0.057(7) 0.051(6) -0.006(5) 0.016(4) 0.013(4)
C34 0.0195(13) 0.0317(18) 0.0189(14) 0.0022(13) -0.0015(11) 0.0019(13)
C35 0.0220(15) 0.0340(18) 0.0252(15) 0.0006(13) 0.0021(12) -0.0019(13)
O5 0.0341(13) 0.062(2) 0.0398(14) -0.0044(14) 0.0040(11) 0.0033(13)
O6 0.084(3) 0.068(3) 0.124(4) -0.018(3) 0.046(3) -0.003(2)
C37 0.039(2) 0.086(4) 0.042(2) 0.001(2) 0.0007(18) -0.012(2)
C31 0.0289(18) 0.077(3) 0.0354(19) -0.001(2) 0.0016(16) 0.0010(19)
C32 0.0448(14) 0.0490(15) 0.0441(14) -0.0019(11) 0.0034(11) -0.0004(11)
C33 0.035(2) 0.080(3) 0.044(2) -0.001(2) -0.0004(18) -0.008(2)

loop_
_atom_type_symbol
_atom_type_description
_atom_type_scat_dispersion_real
_atom_type_scat_dispersion_imag
_atom_type_scat_source
C C 0.0181 0.0091 'International Tables Vol C Tables 4.2.6.8 and 6.1.1.4'
H H 0.0000 0.0000 'International Tables Vol C Tables 4.2.6.8 and 6.1.1.4'
N N 0.0311 0.0180 'International Tables Vol C Tables 4.2.6.8 and 6.1.1.4'
S S 0.3331 0.5567 'International Tables Vol C Tables 4.2.6.8 and 6.1.1.4'
O O 0.0492 0.0322 'International Tables Vol C Tables 4.2.6.8 and 6.1.1.4'

loop_
_geom_angle_atom_site_label_1
_geom_angle_atom_site_label_2
_geom_angle_atom_site_label_3
_geom_angle
_geom_angle_site_symmetry_1
_geom_angle_site_symmetry_3
O1 S1 N1 106.94(14) . .
O1 S1 C2 106.92(16) . .
N1 S1 C2 99.17(15) . .
C11 S2 C8 91.23(18) . .
O2 S3 N4 105.41(14) . .
O2 S3 C13 106.44(14) . .
N4 S3 C13 98.81(15) . .
C5 N1 S1 120.9(2) . .
C36 N2 C5 115.1(3) . .
C7 N3 C36 113.2(3) . .
C7 N4 S3 122.4(2) . .
C7 N5 C5 113.9(3) . .
N2 C36 N3 125.9(3) . .
N2 C36 C8 116.8(3) . .
N3 C36 C8 117.3(3) . .
C4 C2 C1 109.7(3) . .
C4 C2 C3 113.5(3) . .
C1 C2 C3 111.5(3) . .
C4 C2 S1 112.0(2) . .
C1 C2 S1 102.7(2) . .
C3 C2 S1 107.0(3) . .
N2 C5 N5 125.0(3) . .
N2 C5 N1 118.1(3) . .
N5 C5 N1 116.8(3) . .
N5 C7 N3 126.7(3) . .
N5 C7 N4 115.2(3) . .
N3 C7 N4 118.0(3) . .
C36 C8 C9 125.2(3) . .
C36 C8 S2 119.8(3) . .
C9 C8 S2 115.0(2) . .
C8 C9 C10 104.9(3) . .
C11 C10 C9 115.0(4) . .
C10 C11 S2 113.9(3) . .
C14 C13 C12 112.8(4) . .
C14 C13 C15 111.0(3) . .
C12 C13 C15 111.3(4) . .
C14 C13 S3 111.9(2) . .
C12 C13 S3 106.1(2) . .
C15 C13 S3 103.2(2) . .
O3 S4 N6 104.21(14) . .
O3 S4 C17 105.78(13) . .
N6 S4 C17 99.15(15) . .
O4 S5 N8 106.33(15) . .
O4 S5 C24 107.82(17) . .
N8 S5 C24 97.69(15) . .
C28 S6B C35 94.2(3) . .
C27 S6A C35 92.7(3) . .
C20 N6 S4 125.3(2) . .
C21 N7 C20 113.9(3) . .
C21 N8 S5 121.5(2) . .
C34 N9 C21 114.9(3) . .
C20 N10 C34 112.5(3) . .
C19 C17 C18 112.3(3) . .
C19 C17 C16 111.9(3) . .
C18 C17 C16 111.5(3) . .
C19 C17 S4 105.9(2) . .
C18 C17 S4 110.5(2) . .
C16 C17 S4 104.3(2) . .
N7 C20 N10 127.1(3) . .
N7 C20 N6 114.8(3) . .
N10 C20 N6 118.1(3) . .
N7 C21 N9 125.1(3) . .
N7 C21 N8 116.8(3) . .
N9 C21 N8 118.1(3) . .
C23 C24 C25 112.9(3) . .
C23 C24 C26 111.0(3) . .
C25 C24 C26 110.8(4) . .
C23 C24 S5 106.4(3) . .
C25 C24 S5 112.3(2) . .
C26 C24 S5 103.0(3) . .
C28 C27 C29B 106.4(8) . .
C28 C27 S6A 117.1(3) . .
C27 C28 C29A 105.9(6) . .
C27 C28 S6B 119.3(4) . .
C35 C29B C27 109.3(12) . .
C35 C29A C28 116.7(9) . .
N9 C34 N10 126.4(3) . .
N9 C34 C35 116.5(3) . .
N10 C34 C35 117.1(3) . .
C29A C35 C34 132.1(7) . .
C29B C35 C34 126.5(8) . .
C29B C35 S6B 110.7(8) . .
C34 C35 S6B 122.9(3) . .
C29A C35 S6A 107.4(6) . .
C34 C35 S6A 120.3(3) . .
C32 O5 C31 116.1(4) . .
O5 C31 C37 106.9(4) . .
O6 C32 O5 123.8(4) . .
O6 C32 C33 124.6(5) . .
O5 C32 C33 111.5(4) . .

loop_
_geom_bond_atom_site_label_1
_geom_bond_atom_site_label_2
_geom_bond_distance
_geom_bond_site_symmetry_2
S1 O1 1.477(3) .
S1 N1 1.690(3) .
S1 C2 1.838(3) .
S2 C11 1.690(4) .
S2 C8 1.720(3) .
S3 O2 1.488(2) .
S3 N4 1.696(3) .
S3 C13 1.842(3) .
N1 C5 1.364(5) .
N2 C36 1.322(5) .
N2 C5 1.340(4) .
N3 C7 1.339(4) .
N3 C36 1.351(4) .
N4 C7 1.373(4) .
N5 C7 1.336(4) .
N5 C5 1.347(4) .
C1 C2 1.527(5) .
C36 C8 1.459(5) .
C2 C4 1.518(6) .
C2 C3 1.525(6) .
C8 C9 1.469(5) .
C9 C10 1.472(5) .
C10 C11 1.378(6) .
C12 C13 1.521(5) .
C13 C14 1.503(5) .
C13 C15 1.533(5) .
S4 O3 1.487(2) .
S4 N6 1.683(3) .
S4 C17 1.845(3) .
S5 O4 1.476(3) .
S5 N8 1.702(3) .
S5 C24 1.842(4) .
S6B C28 1.582(6) .
S6B C35 1.642(5) .
S6A C27 1.617(6) .
S6A C35 1.703(4) .
N6 C20 1.372(4) .
N7 C21 1.341(4) .
N7 C20 1.338(4) .
N8 C21 1.352(4) .
N9 C34 1.323(4) .
N9 C21 1.344(4) .
N10 C20 1.343(4) .
N10 C34 1.356(4) .
C16 C17 1.520(5) .
C17 C19 1.513(4) .
C17 C18 1.516(5) .
C23 C24 1.515(6) .
C24 C25 1.523(5) .
C24 C26 1.529(5) .
C27 C28 1.339(7) .
C27 C29B 1.50(2) .
C28 C29A 1.428(16) .
C29B C35 1.44(2) .
C29A C35 1.346(16) .
C34 C35 1.459(5) .
O5 C32 1.337(6) .
O5 C31 1.443(5) .
O6 C32 1.199(6) .
C37 C31 1.509(7) .
C32 C33 1.486(6) .
